data_1554900
loop_
_publ_author_name
'Shemet, Andrej'
'Sarlah, David'
'Carreira, Erick M.'

_publ_section_title
;
 Stereochemical studies of the opening of chloro vinyl epoxides: cyclic
 chloronium ions as intermediates.
;
_journal_issue 8
_journal_name_full 'Organic letters'
_journal_page_first 1878
_journal_page_last 1881
_journal_paper_doi 10.1021/acs.orglett.5b00558
_journal_volume 17
_journal_year 2015
_chemical_absolute_configuration ad
_chemical_formula_moiety 'C14 H18 Cl N O8 S'
_chemical_formula_sum 'C14 H18 Cl N O8 S'
_chemical_formula_weight 395.80
_chemical_name_systematic '(2S,3R,5R)-ethyl 5-chloro-3-hydroxy-2-(((4-nitrophenyl)sulfonyl)oxy)hexanoate'
_space_group_crystal_system orthorhombic
_space_group_IT_number 19
_space_group_name_Hall 'P 2ac 2ab'
_space_group_name_H-M_alt 'P 21 21 21'
_atom_sites_solution_hydrogens geom
_atom_sites_solution_primary direct
_audit_creation_date 2013-04-15
_audit_creation_method
;
  Olex2 1.2
  (compiled Apr  9 2013 14:10:59, GUI svn.r4458)
;
_cell_angle_alpha 90
_cell_angle_beta 90
_cell_angle_gamma 90
_cell_formula_units_Z 4
_cell_length_a 6.1403(10)
_cell_length_b 13.657(3)
_cell_length_c 20.719(4)
_cell_measurement_reflns_used 3003
_cell_measurement_temperature 100(2)
_cell_measurement_theta_max 24.82
_cell_measurement_theta_min 2.47
_cell_volume 1737.5(6)
_computing_data_reduction 'SAINT v7.68A (Bruker, 2009)'
_computing_molecular_graphics
;
O. V. Dolomanov, L. J. Bourhis, R. J. Gildea, J. A. K. Howard and H. Puschmann,
OLEX2: a complete structure solution, refinement and analysis program.
J. Appl. Cryst. (2009). 42, 339-341.
;
_computing_publication_material
;
O. V. Dolomanov, L. J. Bourhis, R. J. Gildea, J. A. K. Howard and H. Puschmann,
OLEX2: a complete structure solution, refinement and analysis program.
J. Appl. Cryst. (2009). 42, 339-341.
;
_computing_structure_refinement
;
SHELXL, G.M. Sheldrick, Acta Cryst.
(2008). A64, 112-122
;
_computing_structure_solution
;
SHELXS, G.M. Sheldrick, Acta Cryst.
(2008). A64, 112-122
;
_diffrn_ambient_temperature 100.04
_diffrn_measured_fraction_theta_full 0.998
_diffrn_measured_fraction_theta_max 0.998
_diffrn_measurement_device_type 'Bruker APEX-II CCD'
_diffrn_measurement_method '\f and \w scans'
_diffrn_radiation_monochromator graphite
_diffrn_radiation_type MoK\a
_diffrn_radiation_wavelength 0.71073
_diffrn_reflns_av_R_equivalents 0.0520
_diffrn_reflns_av_unetI/netI 0.0663
_diffrn_reflns_Laue_measured_fraction_full 0.998
_diffrn_reflns_Laue_measured_fraction_max 0.998
_diffrn_reflns_limit_h_max 7
_diffrn_reflns_limit_h_min -7
_diffrn_reflns_limit_k_max 17
_diffrn_reflns_limit_k_min -15
_diffrn_reflns_limit_l_max 26
_diffrn_reflns_limit_l_min -26
_diffrn_reflns_number 12689
_diffrn_reflns_point_group_measured_fraction_full 0.999
_diffrn_reflns_point_group_measured_fraction_max 0.996
_diffrn_reflns_theta_full 25.242
_diffrn_reflns_theta_max 27.492
_diffrn_reflns_theta_min 1.786
_diffrn_standards_number 0
_exptl_absorpt_coefficient_mu 0.383
_exptl_absorpt_correction_T_max 0.7456
_exptl_absorpt_correction_T_min 0.6707
_exptl_absorpt_correction_type multi-scan
_exptl_absorpt_process_details
;
SADABS-2008/1 (Bruker,2008) was used for absorption correction.
wR2(int) was 0.0443 before and 0.0381 after correction.
The Ratio of minimum to maximum transmission is 0.8995.
The \l/2 correction factor is 0.0000.
;
_exptl_crystal_colour colourless
_exptl_crystal_colour_primary colourless
_exptl_crystal_density_diffrn 1.513
_exptl_crystal_description needle
_exptl_crystal_F_000 824
_exptl_crystal_recrystallization_method 'crystallized from a dichloromethane/hexane mixture'
_exptl_crystal_size_max 0.4
_exptl_crystal_size_mid 0.06
_exptl_crystal_size_min 0.02
_refine_diff_density_max 0.209
_refine_diff_density_min -0.376
_refine_diff_density_rms 0.059
_refine_ls_abs_structure_details
;
 Flack x determined using 1054 quotients [(I+)-(I-)]/[(I+)+(I-)]
 (Parsons and Flack (2004), Acta Cryst. A60, s61).
;
_refine_ls_abs_structure_Flack 0.09(4)
_refine_ls_extinction_method none
_refine_ls_goodness_of_fit_ref 1.022
_refine_ls_hydrogen_treatment constr
_refine_ls_matrix_type full
_refine_ls_number_parameters 229
_refine_ls_number_reflns 3963
_refine_ls_number_restraints 0
_refine_ls_restrained_S_all 1.022
_refine_ls_R_factor_all 0.0649
_refine_ls_R_factor_gt 0.0403
_refine_ls_shift/su_max 0.001
_refine_ls_shift/su_mean 0.000
_refine_ls_structure_factor_coef Fsqd
_refine_ls_weighting_details
;
 w=1/[\s^2^(Fo^2^)+(0.0329P)^2^+0.1917P]
 where P=(Fo^2^+2Fc^2^)/3
;
_refine_ls_weighting_scheme calc
_refine_ls_wR_factor_gt 0.0738
_refine_ls_wR_factor_ref 0.0828
_reflns_Friedel_coverage 0.726
_reflns_Friedel_fraction_full 1.000
_reflns_Friedel_fraction_max 0.993
_reflns_number_gt 3078
_reflns_number_total 3963
_reflns_threshold_expression 'I > 2\s(I)'
_cod_data_source_file ol5b00558_si_003.cif
_cod_data_source_block ca110413_0m
_cod_original_cell_volume 1737.4(5)
_cod_database_code 1554900
_olex2_refinement_description
;
1. Fixed Uiso
 At 1.2 times of:
  All C(H) groups, All C(H,H) groups
 At 1.5 times of:
  All C(H,H,H) groups, All O(H) groups
2.a Ternary CH refined with riding coordinates:
 C7(H7), C9(H9), C11(H11)
2.b Secondary CH2 refined with riding coordinates:
 C10(H10A,H10B), C13(H13A,H13B)
2.c Aromatic/amide H refined with riding coordinates:
 C2(H2), C3(H3), C5(H5), C6(H6)
2.d Idealised Me refined as rotating group:
 C12(H12A,H12B,H12C), C14(H14A,H14B,H14C)
2.e Idealised tetrahedral OH refined as rotating group:
 O8(H8)
;
_shelx_estimated_absorpt_t_max 0.992
_shelx_estimated_absorpt_t_min 0.862
_shelx_space_group_comment
;
The symmetry employed for this shelxl refinement is uniquely defined
by the following loop, which should always be used as a source of
symmetry information in preference to the above space-group names.
They are only intended as comments.
;
_shelxl_version_number 2012-9

loop_
_space_group_symop_operation_xyz
'x, y, z'
'-x+1/2, -y, z+1/2'
'x+1/2, -y+1/2, -z'
'-x, y+1/2, -z+1/2'

loop_
_atom_site_label
_atom_site_type_symbol
_atom_site_fract_x
_atom_site_fract_y
_atom_site_fract_z
_atom_site_U_iso_or_equiv
_atom_site_adp_type
_atom_site_occupancy
_atom_site_site_symmetry_order
_atom_site_calc_flag
_atom_site_refinement_flags_posn
_atom_site_refinement_flags_adp
Cl1 Cl 0.33529(16) 0.55247(8) 0.59184(4) 0.0320(3) Uani 1 1 d . .
S1 S 0.43562(14) 0.53963(7) 0.32898(4) 0.0210(2) Uani 1 1 d . .
O1 O 0.9129(4) 0.2281(2) 0.13146(12) 0.0383(8) Uani 1 1 d . .
O2 O 1.1378(5) 0.2210(3) 0.21135(15) 0.0481(9) Uani 1 1 d . .
O3 O 0.2998(4) 0.5883(2) 0.28348(12) 0.0310(7) Uani 1 1 d . .
O4 O 0.5655(4) 0.59225(19) 0.37389(12) 0.0279(6) Uani 1 1 d . .
O5 O 0.2723(3) 0.47214(18) 0.36800(10) 0.0173(6) Uani 1 1 d . .
O6 O 0.4773(4) 0.2772(2) 0.46621(12) 0.0292(7) Uani 1 1 d . .
O7 O 0.3783(4) 0.28818(18) 0.36158(11) 0.0238(6) Uani 1 1 d . .
O8 O -0.0303(4) 0.3801(2) 0.44770(12) 0.0253(6) Uani 1 1 d . .
H8 H -0.0624 0.3335 0.4724 0.038 Uiso 1 1 calc R U
N1 N 0.9733(5) 0.2511(3) 0.18563(15) 0.0319(9) Uani 1 1 d . .
C1 C 0.5977(5) 0.4551(3) 0.28637(16) 0.0187(7) Uani 1 1 d . .
C2 C 0.8030(6) 0.4341(3) 0.30808(17) 0.0252(9) Uani 1 1 d . .
H2 H 0.8603 0.4665 0.3449 0.030 Uiso 1 1 calc R U
C3 C 0.9260(6) 0.3649(3) 0.27568(18) 0.0277(9) Uani 1 1 d . .
H3 H 1.0675 0.3477 0.2904 0.033 Uiso 1 1 calc R U
C4 C 0.8379(6) 0.3215(3) 0.22141(17) 0.0224(8) Uani 1 1 d . .
C5 C 0.6320(6) 0.3417(3) 0.19951(16) 0.0260(9) Uani 1 1 d . .
H5 H 0.5751 0.3096 0.1625 0.031 Uiso 1 1 calc R U
C6 C 0.5096(6) 0.4099(3) 0.23263(16) 0.0244(9) Uani 1 1 d . .
H6 H 0.3664 0.4256 0.2187 0.029 Uiso 1 1 calc R U
C7 C 0.3395(6) 0.4285(3) 0.42852(15) 0.0182(8) Uani 1 1 d . .
H7 H 0.4639 0.4667 0.4469 0.022 Uiso 1 1 calc R U
C8 C 0.4071(6) 0.3226(3) 0.42012(17) 0.0215(8) Uani 1 1 d . .
C9 C 0.1450(6) 0.4341(3) 0.47455(15) 0.0193(8) Uani 1 1 d . .
H9 H 0.1871 0.4034 0.5165 0.023 Uiso 1 1 calc R U
C10 C 0.0687(6) 0.5379(3) 0.48740(16) 0.0201(7) Uani 1 1 d . .
H10A H 0.0196 0.5665 0.4460 0.024 Uiso 1 1 calc R U
H10B H -0.0598 0.5347 0.5162 0.024 Uiso 1 1 calc R U
C11 C 0.2317(6) 0.6070(3) 0.51716(16) 0.0215(8) Uani 1 1 d . .
H11 H 0.3558 0.6159 0.4865 0.026 Uiso 1 1 calc R U
C12 C 0.1370(6) 0.7061(3) 0.53266(17) 0.0248(9) Uani 1 1 d . .
H12A H 0.0021 0.6978 0.5573 0.037 Uiso 1 1 calc R U
H12B H 0.1055 0.7412 0.4925 0.037 Uiso 1 1 calc R U
H12C H 0.2418 0.7438 0.5583 0.037 Uiso 1 1 calc R U
C13 C 0.4353(7) 0.1850(3) 0.3503(2) 0.0341(10) Uani 1 1 d . .
H13A H 0.5649 0.1675 0.3763 0.041 Uiso 1 1 calc R U
H13B H 0.4717 0.1753 0.3042 0.041 Uiso 1 1 calc R U
C14 C 0.2476(8) 0.1197(3) 0.3685(2) 0.0461(13) Uani 1 1 d . .
H14A H 0.1207 0.1359 0.3419 0.069 Uiso 1 1 calc R U
H14B H 0.2118 0.1294 0.4142 0.069 Uiso 1 1 calc R U
H14C H 0.2881 0.0511 0.3613 0.069 Uiso 1 1 calc R U

loop_
_atom_site_aniso_label
_atom_site_aniso_U_11
_atom_site_aniso_U_22
_atom_site_aniso_U_33
_atom_site_aniso_U_23
_atom_site_aniso_U_13
_atom_site_aniso_U_12
Cl1 0.0384(5) 0.0330(6) 0.0248(5) -0.0037(5) -0.0109(4) 0.0087(5)
S1 0.0255(5) 0.0167(5) 0.0208(4) 0.0038(4) 0.0064(4) -0.0002(4)
O1 0.0494(17) 0.0395(19) 0.0259(14) -0.0168(14) 0.0159(14) -0.0172(16)
O2 0.0245(15) 0.055(2) 0.065(2) -0.0331(19) 0.0019(16) 0.0078(15)
O3 0.0385(16) 0.0285(17) 0.0259(13) 0.0149(13) 0.0091(13) 0.0131(13)
O4 0.0312(14) 0.0211(15) 0.0312(14) -0.0067(12) 0.0110(13) -0.0092(13)
O5 0.0166(11) 0.0202(15) 0.0150(11) 0.0037(11) -0.0007(9) -0.0011(11)
O6 0.0316(15) 0.0251(16) 0.0307(14) 0.0105(13) 0.0002(12) 0.0051(13)
O7 0.0332(15) 0.0132(14) 0.0248(13) 0.0004(11) 0.0071(11) 0.0013(12)
O8 0.0277(14) 0.0230(16) 0.0252(14) 0.0057(12) 0.0029(12) -0.0089(12)
N1 0.0297(19) 0.032(2) 0.034(2) -0.0148(16) 0.0165(16) -0.0099(16)
C1 0.0188(17) 0.0184(19) 0.0188(16) 0.0007(17) 0.0063(13) -0.0039(16)
C2 0.0249(19) 0.028(2) 0.0225(17) -0.0075(17) -0.0005(15) -0.0038(17)
C3 0.0199(18) 0.032(2) 0.031(2) -0.0125(18) -0.0006(18) 0.0011(18)
C4 0.0215(17) 0.022(2) 0.0233(18) -0.0045(16) 0.0071(16) -0.0055(17)
C5 0.032(2) 0.035(2) 0.0108(16) -0.0055(17) 0.0007(16) -0.0067(18)
C6 0.0215(19) 0.033(3) 0.0183(18) 0.0008(17) -0.0012(15) -0.0020(17)
C7 0.0208(17) 0.015(2) 0.0189(17) 0.0043(15) -0.0006(15) 0.0000(15)
C8 0.0182(18) 0.021(2) 0.0253(19) 0.0029(17) 0.0050(15) -0.0028(16)
C9 0.0246(18) 0.018(2) 0.0150(16) 0.0044(15) 0.0023(15) -0.0013(16)
C10 0.0220(16) 0.021(2) 0.0176(16) 0.0004(16) 0.0034(15) 0.0019(18)
C11 0.0256(19) 0.025(2) 0.0139(16) 0.0028(16) -0.0015(15) 0.0011(17)
C12 0.029(2) 0.022(2) 0.0233(19) -0.0045(17) 0.0008(16) 0.0025(18)
C13 0.050(2) 0.015(2) 0.037(2) -0.0006(17) 0.017(2) 0.007(2)
C14 0.065(3) 0.022(3) 0.051(3) -0.007(2) 0.020(3) -0.007(2)

loop_
_atom_type_symbol
_atom_type_description
_atom_type_scat_dispersion_real
_atom_type_scat_dispersion_imag
_atom_type_scat_source
C C 0.0033 0.0016 'International Tables Vol C Tables 4.2.6.8 and 6.1.1.4'
H H 0.0000 0.0000 'International Tables Vol C Tables 4.2.6.8 and 6.1.1.4'
N N 0.0061 0.0033 'International Tables Vol C Tables 4.2.6.8 and 6.1.1.4'
O O 0.0106 0.0060 'International Tables Vol C Tables 4.2.6.8 and 6.1.1.4'
S S 0.1246 0.1234 'International Tables Vol C Tables 4.2.6.8 and 6.1.1.4'
Cl Cl 0.1484 0.1585 'International Tables Vol C Tables 4.2.6.8 and 6.1.1.4'

loop_
_geom_angle_atom_site_label_1
_geom_angle_atom_site_label_2
_geom_angle_atom_site_label_3
_geom_angle
O3 S1 O5 103.83(14)
O3 S1 C1 107.78(16)
O4 S1 O3 121.74(17)
O4 S1 O5 108.39(14)
O4 S1 C1 110.05(16)
O5 S1 C1 103.42(15)
C7 O5 S1 120.0(2)
C8 O7 C13 117.3(3)
O1 N1 C4 117.3(4)
O2 N1 O1 124.6(3)
O2 N1 C4 118.1(3)
C2 C1 S1 119.5(3)
C2 C1 C6 122.0(3)
C6 C1 S1 118.4(3)
C1 C2 C3 119.1(3)
C4 C3 C2 118.3(4)
C3 C4 N1 118.0(3)
C5 C4 N1 119.1(3)
C5 C4 C3 123.0(4)
C4 C5 C6 118.3(3)
C5 C6 C1 119.3(3)
O5 C7 C8 111.8(3)
O5 C7 C9 107.2(3)
C8 C7 C9 109.4(3)
O6 C8 O7 126.1(4)
O6 C8 C7 119.6(3)
O7 C8 C7 114.3(3)
O8 C9 C7 108.8(3)
O8 C9 C10 108.7(3)
C10 C9 C7 113.4(3)
C11 C10 C9 116.9(3)
C10 C11 Cl1 108.7(3)
C10 C11 C12 113.1(3)
C12 C11 Cl1 108.6(2)
O7 C13 C14 110.2(3)

loop_
_geom_bond_atom_site_label_1
_geom_bond_atom_site_label_2
_geom_bond_distance
Cl1 C11 1.831(4)
S1 O3 1.424(3)
S1 O4 1.420(3)
S1 O5 1.584(2)
S1 C1 1.761(4)
O1 N1 1.223(4)
O2 N1 1.214(4)
O5 C7 1.448(4)
O6 C8 1.217(4)
O7 C8 1.313(4)
O7 C13 1.471(4)
O8 C9 1.418(4)
N1 C4 1.471(5)
C1 C2 1.369(5)
C1 C6 1.383(5)
C2 C3 1.383(5)
C3 C4 1.381(5)
C4 C5 1.372(5)
C5 C6 1.379(5)
C7 C8 1.515(5)
C7 C9 1.531(5)
C9 C10 1.517(5)
C10 C11 1.507(5)
C11 C12 1.507(5)
C13 C14 1.506(6)
